data_4331771
loop_
_publ_author_name
'Maji, Somnath'
'Sarkar, Biprajit'
'Patra, Srikanta'
'Fiedler, Jan'
'Mobin, Shaikh M.'
'Puranik, Vedavati G.'
'Kaim, Wolfgang'
'Lahiri, Goutam Kumar'

_publ_section_title
;
 Metal-Induced Reductive Ring Opening of 1,2,4,5-Tetrazines:&#x00A0; Three
 Resulting Coordination Alternatives, Including the New Non-Innocent
 1,2-Diiminohydrazido(2&#x2212;) Bridging Ligand System
;
_journal_issue 3
_journal_name_full 'Inorganic Chemistry'
_journal_page_first 1316
_journal_page_last 1325
_journal_paper_doi 10.1021/ic051532p
_journal_volume 45
_journal_year 2006
_chemical_formula_sum 'C34 H40 N4 O8 Ru2'
_chemical_formula_weight 834.84
_chemical_name_systematic
; 
 ? 
;
_space_group_IT_number 15
_symmetry_cell_setting monoclinic
_symmetry_space_group_name_Hall '-C 2yc'
_symmetry_space_group_name_H-M 'C 1 2/c 1'
_atom_sites_solution_hydrogens geom
_atom_sites_solution_primary direct
_atom_sites_solution_secondary difmap
_audit_creation_method SHELXL-97
_cell_angle_alpha 90.00
_cell_angle_beta 122.897(8)
_cell_angle_gamma 90.00
_cell_formula_units_Z 4
_cell_length_a 25.225(2)
_cell_length_b 10.2960(4)
_cell_length_c 15.9520(19)
_cell_measurement_reflns_used 25
_cell_measurement_temperature 293(2)
_cell_measurement_theta_max 14.0800
_cell_measurement_theta_min 9.7000
_cell_volume 3478.7(6)
_computing_cell_refinement 'Argus (Nonius, MACH3 software)'
_computing_data_collection 'Argus (Nonius, MACH3 software)'
_computing_data_reduction 'Maxus (Nonius software)'
_computing_molecular_graphics Ortep
_computing_publication_material Shelx97
_computing_structure_refinement 'SHELXL-97 (Sheldrick, 1997)'
_computing_structure_solution 'SHELXS-97 (Sheldrick, 1990)'
_diffrn_ambient_temperature 293(2)
_diffrn_measured_fraction_theta_full 0.997
_diffrn_measured_fraction_theta_max 0.997
_diffrn_measurement_device_type 'Nonius MACH3'
_diffrn_measurement_method \w/q-scan
_diffrn_radiation_monochromator graphite
_diffrn_radiation_source 'fine-focus sealed tube'
_diffrn_radiation_type MoK\a
_diffrn_radiation_wavelength 0.71073
_diffrn_reflns_av_R_equivalents 0.0255
_diffrn_reflns_av_sigmaI/netI 0.0903
_diffrn_reflns_limit_h_max 29
_diffrn_reflns_limit_h_min -25
_diffrn_reflns_limit_k_max 12
_diffrn_reflns_limit_k_min 0
_diffrn_reflns_limit_l_max 0
_diffrn_reflns_limit_l_min -18
_diffrn_reflns_number 3183
_diffrn_reflns_theta_full 25.00
_diffrn_reflns_theta_max 25.00
_diffrn_reflns_theta_min 1.92
_diffrn_standards_decay_% <3%
_diffrn_standards_interval_time 3600
_diffrn_standards_number 3
_exptl_absorpt_coefficient_mu 0.924
_exptl_absorpt_correction_T_max 0.8368
_exptl_absorpt_correction_T_min 0.7691
_exptl_absorpt_correction_type psi-scan
_exptl_crystal_colour black
_exptl_crystal_density_diffrn 1.594
_exptl_crystal_density_method 'not measured'
_exptl_crystal_description cubic
_exptl_crystal_F_000 1696
_exptl_crystal_size_max 0.30
_exptl_crystal_size_mid 0.25
_exptl_crystal_size_min 0.20
_refine_diff_density_max 0.530
_refine_diff_density_min -0.869
_refine_diff_density_rms 0.117
_refine_ls_extinction_method none
_refine_ls_goodness_of_fit_ref 1.030
_refine_ls_hydrogen_treatment mixed
_refine_ls_matrix_type full
_refine_ls_number_parameters 221
_refine_ls_number_reflns 3059
_refine_ls_number_restraints 0
_refine_ls_restrained_S_all 1.030
_refine_ls_R_factor_all 0.1054
_refine_ls_R_factor_gt 0.0445
_refine_ls_shift/su_max 0.000
_refine_ls_shift/su_mean 0.000
_refine_ls_structure_factor_coef Fsqd
_refine_ls_weighting_details 'calc w=1/[\s^2^(Fo^2^)+(0.0419P)^2^+0.9624P] where P=(Fo^2^+2Fc^2^)/3'
_refine_ls_weighting_scheme calc
_refine_ls_wR_factor_gt 0.0882
_refine_ls_wR_factor_ref 0.1039
_reflns_number_gt 2031
_reflns_number_total 3059
_reflns_threshold_expression >2sigma(I)
_cod_data_source_file ic051532psup1.cif
_cod_data_source_block gk270a
_cod_depositor_comments
;
The following automatic conversions were performed:

'_symmetry_cell_setting' value 'Monoclinic' changed to 'monoclinic'
according to /home/saulius/struct/CIF-dictionaries/cif_core.dic
dictionary named 'cif_core.dic' version 2.4.2 from
2011-04-26.

'_exptl_absorpt_correction_type' value 'Psi-scan'
changed to 'psi-scan' according to
/home/saulius/struct/CIF-dictionaries/cif_core.dic dictionary named
'cif_core.dic' version 2.4.2 from 2011-04-26.

Automatic conversion script
Id: cif_fix_values 1891 2012-01-12 08:04:46Z andrius 
;
_cod_original_cell_volume 3478.7(5)
_cod_original_sg_symbol_H-M 'C 2/c'
_cod_database_code 4331771

loop_
_symmetry_equiv_pos_as_xyz
'x, y, z'
'-x, y, -z+1/2'
'x+1/2, y+1/2, z'
'-x+1/2, y+1/2, -z+1/2'
'-x, -y, -z'
'x, -y, z-1/2'
'-x+1/2, -y+1/2, -z'
'x+1/2, -y+1/2, z-1/2'

loop_
_atom_site_label
_atom_site_type_symbol
_atom_site_fract_x
_atom_site_fract_y
_atom_site_fract_z
_atom_site_U_iso_or_equiv
_atom_site_adp_type
_atom_site_occupancy
_atom_site_symmetry_multiplicity
_atom_site_calc_flag
_atom_site_refinement_flags
Ru1 Ru 0.06230(2) 0.91875(5) 0.44071(3) 0.02663(15) Uani 1 1 d .
N1 N -0.0276(2) 0.8903(4) 0.3598(3) 0.0297(12) Uani 1 1 d .
H1N H -0.0457 0.8618 0.2996 0.036 Uiso 1 1 calc R
N2 N -0.0310(2) 0.9835(4) 0.4851(3) 0.0249(11) Uani 1 1 d .
O1 O 0.07264(19) 0.7699(4) 0.5300(3) 0.0349(10) Uani 1 1 d .
O2 O 0.08005(19) 0.8030(4) 0.3535(3) 0.0315(10) Uani 1 1 d .
O3 O 0.15925(18) 0.9376(4) 0.5305(3) 0.0361(10) Uani 1 1 d .
O4 O 0.05825(18) 1.0688(4) 0.3565(3) 0.0342(10) Uani 1 1 d .
C1 C 0.0863(4) 0.5596(7) 0.5912(5) 0.061(2) Uani 1 1 d .
H1A H 0.1284 0.5613 0.6496 0.074 Uiso 1 1 calc R
H1B H 0.0768 0.4738 0.5631 0.074 Uiso 1 1 calc R
H1C H 0.0568 0.5831 0.6091 0.074 Uiso 1 1 calc R
C2 C 0.0813(3) 0.6547(6) 0.5155(5) 0.0388(16) Uani 1 1 d .
C3 C 0.0864(3) 0.6090(6) 0.4386(5) 0.0438(17) Uani 1 1 d .
H3 H 0.0919 0.5199 0.4373 0.053 Uiso 1 1 calc R
C4 C 0.0844(3) 0.6811(7) 0.3629(5) 0.0347(15) Uani 1 1 d .
C5 C 0.0862(3) 0.6109(6) 0.2816(5) 0.0440(18) Uani 1 1 d .
H5A H 0.0454 0.6152 0.2206 0.053 Uiso 1 1 calc R
H5B H 0.0975 0.5218 0.3004 0.053 Uiso 1 1 calc R
H5C H 0.1169 0.6512 0.2722 0.053 Uiso 1 1 calc R
C6 C 0.2609(3) 0.9902(9) 0.5760(6) 0.069(2) Uani 1 1 d .
H6A H 0.2730 1.0068 0.6434 0.083 Uiso 1 1 calc R
H6B H 0.2817 1.0509 0.5575 0.083 Uiso 1 1 calc R
H6C H 0.2728 0.9033 0.5711 0.083 Uiso 1 1 calc R
C7 C 0.1913(3) 1.0048(7) 0.5077(5) 0.0413(17) Uani 1 1 d .
C8 C 0.1679(3) 1.0874(7) 0.4268(5) 0.0457(17) Uani 1 1 d .
H8 H 0.1975 1.1270 0.4176 0.055 Uiso 1 1 calc R
C9 C 0.1054(3) 1.1172(6) 0.3584(5) 0.0410(17) Uani 1 1 d .
C10 C 0.0882(4) 1.2135(8) 0.2764(6) 0.068(2) Uani 1 1 d .
H10A H 0.0643 1.1706 0.2129 0.081 Uiso 1 1 calc R
H10B H 0.1260 1.2493 0.2850 0.081 Uiso 1 1 calc R
H10C H 0.0633 1.2820 0.2790 0.081 Uiso 1 1 calc R
C11 C -0.0603(2) 0.9163(6) 0.4000(4) 0.0288(13) Uani 1 1 d .
C12 C -0.1248(3) 0.8664(6) 0.3553(4) 0.0311(14) Uani 1 1 d .
C13 C -0.1712(3) 0.8899(7) 0.2566(5) 0.051(2) Uani 1 1 d .
H13 H -0.1633 0.9463 0.2190 0.061 Uiso 1 1 calc R
C14 C -0.2288(3) 0.8300(9) 0.2138(6) 0.071(2) Uani 1 1 d .
H14 H -0.2597 0.8475 0.1474 0.085 Uiso 1 1 calc R
C15 C -0.2420(4) 0.7476(9) 0.2642(7) 0.072(3) Uani 1 1 d .
H15 H -0.2813 0.7077 0.2332 0.086 Uiso 1 1 calc R
C16 C -0.1972(4) 0.7221(8) 0.3621(7) 0.066(2) Uani 1 1 d .
H16 H -0.2057 0.6643 0.3981 0.079 Uiso 1 1 calc R
C17 C -0.1388(3) 0.7832(6) 0.4074(5) 0.0430(17) Uani 1 1 d .
H17 H -0.1087 0.7672 0.4745 0.052 Uiso 1 1 calc R

loop_
_atom_site_aniso_label
_atom_site_aniso_U_11
_atom_site_aniso_U_22
_atom_site_aniso_U_33
_atom_site_aniso_U_23
_atom_site_aniso_U_13
_atom_site_aniso_U_12
Ru1 0.0330(3) 0.0289(3) 0.0252(2) -0.0011(3) 0.0205(2) 0.0012(3)
N1 0.036(3) 0.032(3) 0.028(3) -0.004(2) 0.021(2) 0.000(2)
N2 0.031(3) 0.026(3) 0.021(3) -0.002(2) 0.016(2) 0.001(2)
O1 0.053(3) 0.030(2) 0.035(2) 0.004(2) 0.032(2) 0.004(2)
O2 0.040(3) 0.035(3) 0.030(2) -0.0011(19) 0.026(2) 0.005(2)
O3 0.031(2) 0.050(3) 0.028(2) -0.001(2) 0.0163(19) 0.005(2)
O4 0.041(2) 0.034(2) 0.031(2) 0.005(2) 0.021(2) 0.001(2)
C1 0.107(7) 0.041(5) 0.056(5) 0.011(4) 0.057(5) 0.004(4)
C2 0.052(4) 0.034(4) 0.039(4) 0.001(3) 0.030(4) 0.000(3)
C3 0.065(5) 0.031(4) 0.038(4) 0.003(3) 0.030(4) 0.010(3)
C4 0.037(4) 0.041(4) 0.031(4) -0.002(3) 0.021(3) 0.003(3)
C5 0.054(4) 0.043(5) 0.039(4) -0.001(3) 0.028(4) 0.013(3)
C6 0.040(4) 0.102(7) 0.069(5) -0.004(5) 0.031(4) -0.001(5)
C7 0.030(4) 0.059(5) 0.032(4) -0.012(4) 0.015(3) -0.005(4)
C8 0.037(4) 0.060(5) 0.048(4) 0.002(4) 0.028(3) -0.009(4)
C9 0.060(5) 0.038(4) 0.039(4) -0.002(3) 0.036(4) -0.004(3)
C10 0.083(6) 0.064(6) 0.068(6) 0.015(5) 0.048(5) -0.012(5)
C11 0.030(3) 0.029(3) 0.035(3) -0.003(3) 0.022(3) -0.001(3)
C12 0.034(4) 0.032(3) 0.036(4) -0.010(3) 0.025(3) -0.003(3)
C13 0.039(4) 0.066(5) 0.040(4) 0.004(4) 0.017(3) -0.001(4)
C14 0.035(4) 0.103(7) 0.052(5) -0.014(5) 0.010(4) -0.006(5)
C15 0.053(5) 0.085(7) 0.087(7) -0.038(6) 0.044(5) -0.030(5)
C16 0.071(6) 0.063(6) 0.091(7) -0.008(5) 0.062(6) -0.020(5)
C17 0.049(4) 0.041(4) 0.050(4) -0.010(3) 0.034(4) -0.009(3)

loop_
_atom_type_symbol
_atom_type_description
_atom_type_scat_dispersion_real
_atom_type_scat_dispersion_imag
_atom_type_scat_source
C C 0.0033 0.0016 'International Tables Vol C Tables 4.2.6.8 and 6.1.1.4'
H H 0.0000 0.0000 'International Tables Vol C Tables 4.2.6.8 and 6.1.1.4'
O O 0.0106 0.0060 'International Tables Vol C Tables 4.2.6.8 and 6.1.1.4'
N N 0.0061 0.0033 'International Tables Vol C Tables 4.2.6.8 and 6.1.1.4'
Ru Ru -1.2594 0.8363 'International Tables Vol C Tables 4.2.6.8 and 6.1.1.4'

loop_
_geom_angle_atom_site_label_1
_geom_angle_atom_site_label_2
_geom_angle_atom_site_label_3
_geom_angle
_geom_angle_site_symmetry_1
_geom_angle_site_symmetry_3
N1 Ru1 O1 90.67(18) . .
N1 Ru1 N2 77.01(18) . 5_576
O1 Ru1 N2 84.62(17) . 5_576
N1 Ru1 O4 93.14(17) . .
O1 Ru1 O4 176.18(16) . .
N2 Ru1 O4 96.60(17) 5_576 .
N1 Ru1 O2 93.90(17) . .
O1 Ru1 O2 92.58(16) . .
N2 Ru1 O2 170.42(16) 5_576 .
O4 Ru1 O2 86.79(16) . .
N1 Ru1 O3 176.47(19) . .
O1 Ru1 O3 86.04(16) . .
N2 Ru1 O3 103.90(16) 5_576 .
O4 Ru1 O3 90.15(16) . .
O2 Ru1 O3 84.99(15) . .
C11 N1 Ru1 117.5(4) . .
C11 N1 H1N 121.2 . .
Ru1 N1 H1N 121.2 . .
C11 N2 N2 111.6(5) . 5_576
C11 N2 Ru1 132.9(4) . 5_576
N2 N2 Ru1 113.6(4) 5_576 5_576
C2 O1 Ru1 124.2(4) . .
C4 O2 Ru1 122.2(4) . .
C7 O3 Ru1 123.7(4) . .
C9 O4 Ru1 125.1(4) . .
C2 C1 H1A 109.5 . .
C2 C1 H1B 109.5 . .
H1A C1 H1B 109.5 . .
C2 C1 H1C 109.5 . .
H1A C1 H1C 109.5 . .
H1B C1 H1C 109.5 . .
O1 C2 C3 126.6(6) . .
O1 C2 C1 114.6(5) . .
C3 C2 C1 118.8(6) . .
C2 C3 C4 127.6(6) . .
C2 C3 H3 116.2 . .
C4 C3 H3 116.2 . .
O2 C4 C3 126.3(6) . .
O2 C4 C5 114.6(6) . .
C3 C4 C5 119.1(6) . .
C4 C5 H5A 109.5 . .
C4 C5 H5B 109.5 . .
H5A C5 H5B 109.5 . .
C4 C5 H5C 109.5 . .
H5A C5 H5C 109.5 . .
H5B C5 H5C 109.5 . .
C7 C6 H6A 109.5 . .
C7 C6 H6B 109.5 . .
H6A C6 H6B 109.5 . .
C7 C6 H6C 109.5 . .
H6A C6 H6C 109.5 . .
H6B C6 H6C 109.5 . .
O3 C7 C8 126.4(6) . .
O3 C7 C6 114.8(6) . .
C8 C7 C6 118.8(6) . .
C9 C8 C7 127.0(6) . .
C9 C8 H8 116.5 . .
C7 C8 H8 116.5 . .
O4 C9 C8 125.6(6) . .
O4 C9 C10 114.3(6) . .
C8 C9 C10 120.1(6) . .
C9 C10 H10A 109.5 . .
C9 C10 H10B 109.5 . .
H10A C10 H10B 109.5 . .
C9 C10 H10C 109.5 . .
H10A C10 H10C 109.5 . .
H10B C10 H10C 109.5 . .
N1 C11 N2 117.0(5) . .
N1 C11 C12 120.9(5) . .
N2 C11 C12 122.0(5) . .
C17 C12 C13 117.7(6) . .
C17 C12 C11 120.5(6) . .
C13 C12 C11 121.4(6) . .
C14 C13 C12 120.1(7) . .
C14 C13 H13 120.0 . .
C12 C13 H13 120.0 . .
C15 C14 C13 122.1(8) . .
C15 C14 H14 119.0 . .
C13 C14 H14 119.0 . .
C14 C15 C16 119.4(8) . .
C14 C15 H15 120.3 . .
C16 C15 H15 120.3 . .
C15 C16 C17 119.6(8) . .
C15 C16 H16 120.2 . .
C17 C16 H16 120.2 . .
C12 C17 C16 121.2(7) . .
C12 C17 H17 119.4 . .
C16 C17 H17 119.4 . .

loop_
_geom_bond_atom_site_label_1
_geom_bond_atom_site_label_2
_geom_bond_distance
_geom_bond_site_symmetry_2
Ru1 N1 1.927(5) .
Ru1 O1 2.010(4) .
Ru1 N2 2.012(4) 5_576
Ru1 O4 2.014(4) .
Ru1 O2 2.058(4) .
Ru1 O3 2.065(4) .
N1 C11 1.318(6) .
N1 H1N 0.8600 .
N2 C11 1.334(7) .
N2 N2 1.407(8) 5_576
N2 Ru1 2.012(4) 5_576
O1 C2 1.249(7) .
O2 C4 1.261(7) .
O3 C7 1.258(7) .
O4 C9 1.275(7) .
C1 C2 1.506(8) .
C1 H1A 0.9600 .
C1 H1B 0.9600 .
C1 H1C 0.9600 .
C2 C3 1.384(8) .
C3 C4 1.395(8) .
C3 H3 0.9300 .
C4 C5 1.506(8) .
C5 H5A 0.9600 .
C5 H5B 0.9600 .
C5 H5C 0.9600 .
C6 C7 1.488(8) .
C6 H6A 0.9600 .
C6 H6B 0.9600 .
C6 H6C 0.9600 .
C7 C8 1.381(9) .
C8 C9 1.379(9) .
C8 H8 0.9300 .
C9 C10 1.505(9) .
C10 H10A 0.9600 .
C10 H10B 0.9600 .
C10 H10C 0.9600 .
C11 C12 1.470(7) .
C12 C17 1.368(8) .
C12 C13 1.380(8) .
C13 C14 1.372(9) .
C13 H13 0.9300 .
C14 C15 1.329(11) .
C14 H14 0.9300 .
C15 C16 1.366(11) .
C15 H15 0.9300 .
C16 C17 1.388(9) .
C16 H16 0.9300 .
C17 H17 0.9300 .

loop_
_geom_hbond_atom_site_label_D
_geom_hbond_atom_site_label_H
_geom_hbond_atom_site_label_A
_geom_hbond_distance_DH
_geom_hbond_distance_HA
_geom_hbond_distance_DA
_geom_hbond_angle_DHA
_geom_hbond_site_symmetry_A
N1 H1N O2 0.86 2.19 3.040(6) 171.3 2

loop_
_geom_torsion_atom_site_label_1
_geom_torsion_atom_site_label_2
_geom_torsion_atom_site_label_3
_geom_torsion_atom_site_label_4
_geom_torsion
_geom_torsion_site_symmetry_1
O1 Ru1 N1 C11 68.8(4) .
N2 Ru1 N1 C11 -15.5(4) 5_576
O4 Ru1 N1 C11 -111.6(4) .
O2 Ru1 N1 C11 161.4(4) .
O3 Ru1 N1 C11 90(3) .
N1 Ru1 O1 C2 89.0(5) .
N2 Ru1 O1 C2 165.9(5) 5_576
O4 Ru1 O1 C2 -85(2) .
O2 Ru1 O1 C2 -5.0(5) .
O3 Ru1 O1 C2 -89.8(5) .
N1 Ru1 O2 C4 -82.3(5) .
O1 Ru1 O2 C4 8.6(5) .
N2 Ru1 O2 C4 -64.2(12) 5_576
O4 Ru1 O2 C4 -175.2(5) .
O3 Ru1 O2 C4 94.4(5) .
N1 Ru1 O3 C7 145(3) .
O1 Ru1 O3 C7 166.3(5) .
N2 Ru1 O3 C7 -110.3(5) 5_576
O4 Ru1 O3 C7 -13.4(5) .
O2 Ru1 O3 C7 73.3(5) .
N1 Ru1 O4 C9 -164.6(5) .
O1 Ru1 O4 C9 10(3) .
N2 Ru1 O4 C9 118.1(5) 5_576
O2 Ru1 O4 C9 -70.8(5) .
O3 Ru1 O4 C9 14.1(5) .
Ru1 O1 C2 C3 1.3(10) .
Ru1 O1 C2 C1 -178.7(4) .
O1 C2 C3 C4 1.4(12) .
C1 C2 C3 C4 -178.6(7) .
Ru1 O2 C4 C3 -9.0(9) .
Ru1 O2 C4 C5 169.9(4) .
C2 C3 C4 O2 3.2(12) .
C2 C3 C4 C5 -175.6(6) .
Ru1 O3 C7 C8 7.7(9) .
Ru1 O3 C7 C6 -171.7(4) .
O3 C7 C8 C9 3.5(12) .
C6 C7 C8 C9 -177.1(7) .
Ru1 O4 C9 C8 -9.0(9) .
Ru1 O4 C9 C10 170.3(4) .
C7 C8 C9 O4 -2.9(12) .
C7 C8 C9 C10 177.7(7) .
Ru1 N1 C11 N2 12.9(7) .
Ru1 N1 C11 C12 -163.8(4) .
N2 N2 C11 N1 1.1(8) 5_576
Ru1 N2 C11 N1 164.0(4) 5_576
N2 N2 C11 C12 177.7(6) 5_576
Ru1 N2 C11 C12 -19.4(9) 5_576
N1 C11 C12 C17 117.8(6) .
N2 C11 C12 C17 -58.7(8) .
N1 C11 C12 C13 -54.9(9) .
N2 C11 C12 C13 128.6(6) .
C17 C12 C13 C14 -0.4(10) .
C11 C12 C13 C14 172.5(6) .
C12 C13 C14 C15 -0.7(12) .
C13 C14 C15 C16 0.6(13) .
C14 C15 C16 C17 0.4(13) .
C13 C12 C17 C16 1.4(9) .
C11 C12 C17 C16 -171.6(6) .
C15 C16 C17 C12 -1.4(11) .
